data_4335637
loop_
_publ_author_name
'Constantinos C. Stoumpos'
'Christos D. Malliakas'
'Mercouri G. Kanatzidis'

_publ_contact_author_address
;
   Department of Chemistry
     2145 Sheridan Road
   Northwestern University
   Evanston, IL 60208-3113
           USA
;
_publ_contact_author_email m-kanatzidis@northwestern.edu
_publ_contact_author_fax 847-491-5937
_publ_contact_author_name 'Mercouri G. Kanatzidis'
_publ_contact_author_phone 847-467-1541
_publ_section_title
;
 Semiconducting Tin and Lead Iodide Perovskites with Organic Cations:
 Phase Transitions, High Mobilities, and Near-Infrared Photoluminescent
 Properties
;
_journal_name_full 'Inorganic Chemistry'
_journal_page_first 9019
_journal_page_last 9038
_journal_paper_doi 10.1021/ic401215x
_journal_volume 52
_journal_year 2013
_chemical_formula_moiety HC(NH2)2SnI3
_chemical_formula_sum 'C H5 I3 N2 Sn'
_chemical_formula_weight 544.46
_chemical_name_common beta-Formamidinium_Tin_Iodide
_chemical_name_systematic
; 
 ? 
;
_space_group_IT_number 44
_symmetry_cell_setting orthorhombic
_symmetry_space_group_name_Hall 'I 2 -2'
_symmetry_space_group_name_H-M 'I m m 2'
_atom_sites_solution_hydrogens none
_atom_sites_solution_primary direct
_atom_sites_solution_secondary difmap
_audit_creation_method SHELXL-97
_cell_angle_alpha 90.00
_cell_angle_beta 90.00
_cell_angle_gamma 90.00
_cell_formula_units_Z 8
_cell_length_a 12.5121(9)
_cell_length_b 12.5171(8)
_cell_length_c 12.5099(9)
_cell_measurement_reflns_used 7951
_cell_measurement_temperature 180(2)
_cell_measurement_theta_max 27.28
_cell_measurement_theta_min 2.30
_cell_volume 1959.2(2)
_computing_structure_refinement 'SHELXL-97 (Sheldrick, 2008)'
_computing_structure_solution 'SHELXS-97 (Sheldrick, 2008)'
_diffrn_ambient_temperature 180(2)
_diffrn_detector 'image plate (34 cm diameter)'
_diffrn_detector_area_resol_mean 6.67
_diffrn_detector_type STOE
_diffrn_measured_fraction_theta_full 0.997
_diffrn_measured_fraction_theta_max 0.997
_diffrn_measurement_device '2-circle goniometer'
_diffrn_measurement_device_type 'STOE IPDS 2'
_diffrn_measurement_method 'rotation method'
_diffrn_radiation_collimation '0.5 mm diameter, monocapillary'
_diffrn_radiation_monochromator 'plane graphite'
_diffrn_radiation_polarisn_norm 0
_diffrn_radiation_type 'Mo K\a'
_diffrn_radiation_wavelength 0.71073
_diffrn_reflns_av_R_equivalents 0.0464
_diffrn_reflns_av_sigmaI/netI 0.0396
_diffrn_reflns_limit_h_max 17
_diffrn_reflns_limit_h_min -17
_diffrn_reflns_limit_k_max 17
_diffrn_reflns_limit_k_min -17
_diffrn_reflns_limit_l_max 17
_diffrn_reflns_limit_l_min -17
_diffrn_reflns_number 9462
_diffrn_reflns_theta_full 29.15
_diffrn_reflns_theta_max 29.15
_diffrn_reflns_theta_min 2.30
_diffrn_source 'sealed x-ray tube, 12 x 0.4 mm long-fine focus'
_diffrn_source_current 30
_diffrn_source_power 1.20
_diffrn_source_voltage 40
_exptl_absorpt_coefficient_mu 11.986
_exptl_absorpt_correction_T_max 0.8385
_exptl_absorpt_correction_T_min 0.7003
_exptl_absorpt_correction_type integration
_exptl_crystal_colour black
_exptl_crystal_density_diffrn 3.692
_exptl_crystal_description 'rhombic dodecahedron'
_exptl_crystal_F_000 1872
_exptl_crystal_size_max 0.018
_exptl_crystal_size_mid 0.014
_exptl_crystal_size_min 0.009
_refine_diff_density_max 2.606
_refine_diff_density_min -1.191
_refine_diff_density_rms 0.282
_refine_ls_abs_structure_details 'Flack H D (1983), Acta Cryst. A39, 876-881'
_refine_ls_abs_structure_Flack 0.00
_refine_ls_extinction_coef 0.000808(18)
_refine_ls_extinction_expression Fc^*^=kFc[1+0.001xFc^2^\l^3^/sin(2\q)]^-1/4^
_refine_ls_extinction_method SHELXL
_refine_ls_goodness_of_fit_ref 0.963
_refine_ls_hydrogen_treatment none
_refine_ls_matrix_type full
_refine_ls_number_parameters 47
_refine_ls_number_reflns 2876
_refine_ls_number_restraints 1
_refine_ls_restrained_S_all 0.963
_refine_ls_R_factor_all 0.0780
_refine_ls_R_factor_gt 0.0486
_refine_ls_shift/su_max 0.027
_refine_ls_shift/su_mean 0.004
_refine_ls_structure_factor_coef Fsqd
_refine_ls_weighting_details 'calc w=1/[\s^2^(Fo^2^)+(0.0850P)^2^+0.0000P] where P=(Fo^2^+2Fc^2^)/3'
_refine_ls_weighting_scheme calc
_refine_ls_wR_factor_gt 0.1276
_refine_ls_wR_factor_ref 0.1432
_reflns_number_gt 1726
_reflns_number_total 2876
_reflns_threshold_expression >2sigma(I)
_cod_data_source_file ic401215x_si_003_3.cif
_cod_data_source_block 2_180K
_cod_database_code 4335637

loop_
_symmetry_equiv_pos_as_xyz
'x, y, z'
'-x, -y, z'
'x, -y, z'
'-x, y, z'
'x+1/2, y+1/2, z+1/2'
'-x+1/2, -y+1/2, z+1/2'
'x+1/2, -y+1/2, z+1/2'
'-x+1/2, y+1/2, z+1/2'

loop_
_atom_site_label
_atom_site_type_symbol
_atom_site_fract_x
_atom_site_fract_y
_atom_site_fract_z
_atom_site_U_iso_or_equiv
_atom_site_adp_type
_atom_site_occupancy
_atom_site_symmetry_multiplicity
_atom_site_calc_flag
_atom_site_refinement_flags
Sn Sn 0.24998(3) 0.24985(4) 0.32612(3) 0.02834(5) Uani 1 1 d .
I1 I 0.25486(2) 0.24957(9) 0.07174(4) 0.04619(8) Uani 1 1 d .
I2 I 0.0000 0.22247(5) 0.82370(5) 0.05688(16) Uani 1 2 d S
I3 I 0.0000 0.22435(5) 0.31259(5) 0.05884(15) Uani 1 2 d S
I4 I 0.27077(5) 0.0000 0.32244(11) 0.05979(16) Uani 1 2 d S
I5 I 0.28210(4) 0.0000 0.82268(10) 0.04629(12) Uani 1 2 d S
C3 C 0.0000 0.0000 0.0000 0.024 Uiso 1 4 d S
N2 N 0.0000 0.4080 0.5909 0.070 Uiso 1 2 d S
N1 N 0.0000 0.4040 0.0849 0.053 Uiso 1 2 d S
C2 C 0.0000 0.5000 0.6498 0.053 Uiso 1 4 d S
C1 C 0.0000 0.5000 0.0374 0.030 Uiso 1 4 d S
N4 N 0.0976 0.0000 0.0787 0.044 Uiso 1 2 d S
C4 C 0.0000 0.0000 0.6069 0.048 Uiso 1 4 d S
N3 N 0.0955 0.0000 0.5386 0.075 Uiso 1 2 d S

loop_
_atom_site_aniso_label
_atom_site_aniso_U_11
_atom_site_aniso_U_22
_atom_site_aniso_U_33
_atom_site_aniso_U_23
_atom_site_aniso_U_13
_atom_site_aniso_U_12
Sn 0.03047(10) 0.02905(8) 0.02551(10) -0.0008(3) -0.0004(4) -0.00035(7)
I1 0.05769(18) 0.05551(13) 0.02537(11) 0.0080(3) -0.0025(2) -0.00020(11)
I2 0.02692(19) 0.0794(3) 0.0643(3) 0.0048(3) 0.000 0.000
I3 0.02323(19) 0.0798(3) 0.0735(3) -0.0372(3) 0.000 0.000
I4 0.0934(3) 0.03130(19) 0.0547(3) 0.000 -0.0057(6) 0.000
I5 0.0594(2) 0.02017(13) 0.0593(3) 0.000 -0.0137(4) 0.000

loop_
_atom_type_symbol
_atom_type_description
_atom_type_scat_dispersion_real
_atom_type_scat_dispersion_imag
_atom_type_scat_source
C C 0.0033 0.0016 'International Tables Vol C Tables 4.2.6.8 and 6.1.1.4'
H H 0.0000 0.0000 'International Tables Vol C Tables 4.2.6.8 and 6.1.1.4'
N N 0.0061 0.0033 'International Tables Vol C Tables 4.2.6.8 and 6.1.1.4'
Sn Sn -0.6537 1.4246 'International Tables Vol C Tables 4.2.6.8 and 6.1.1.4'
I I -0.4742 1.8119 'International Tables Vol C Tables 4.2.6.8 and 6.1.1.4'

loop_
_geom_angle_atom_site_label_1
_geom_angle_atom_site_label_2
_geom_angle_atom_site_label_3
_geom_angle
_geom_angle_site_symmetry_1
_geom_angle_site_symmetry_3
I1 Sn I4 91.07(3) 6 .
I1 Sn I2 91.659(17) 6 6_554
I4 Sn I2 91.557(19) . 6_554
I1 Sn I3 91.972(17) 6 .
I4 Sn I3 88.88(2) . .
I2 Sn I3 176.33(2) 6_554 .
I1 Sn I5 90.50(3) 6 6_554
I4 Sn I5 176.98(3) . 6_554
I2 Sn I5 90.978(18) 6_554 6_554
I3 Sn I5 88.480(17) . 6_554
I1 Sn I1 179.92(2) 6 .
I4 Sn I1 89.01(3) . .
I2 Sn I1 88.364(17) 6_554 .
I3 Sn I1 88.004(16) . .
I5 Sn I1 89.42(3) 6_554 .
Sn I1 Sn 177.763(11) 6_554 .
Sn I2 Sn 167.31(3) 6 7_455
Sn I3 Sn 166.82(3) . 4
Sn I4 Sn 170.34(3) 3 .
Sn I5 Sn 165.30(2) 8_545 6
N4 C3 N4 102.3 2 .
N2 C2 N2 114.8 2_565 .
N1 C1 N1 127.4 . 2_565
N3 C4 N3 108.9 2 .

loop_
_geom_bond_atom_site_label_1
_geom_bond_atom_site_label_2
_geom_bond_distance
_geom_bond_site_symmetry_2
Sn I1 3.0733(7) 6
Sn I4 3.1385(6) .
Sn I2 3.1475(4) 6_554
Sn I3 3.1486(4) .
Sn I5 3.1571(6) 6_554
Sn I1 3.1829(7) .
I1 Sn 3.0732(7) 6_554
I2 Sn 3.1475(4) 6
I2 Sn 3.1475(4) 7_455
I3 Sn 3.1486(4) 4
I4 Sn 3.1385(6) 3
I5 Sn 3.1571(6) 8_545
I5 Sn 3.1571(6) 6
C3 N4 1.5684 2
C3 N4 1.5684 .
N2 C2 1.3679 .
N1 C1 1.3406 .
C2 N2 1.3678 2_565
C1 N1 1.3406 2_565
C4 N3 1.4691 2
C4 N3 1.4691 .
